data_7058357
loop_
_publ_author_name
'Yu, Hong'
'Yang, Jia-Xing'
'Han, Ju-Qing'
'Li, Peng-Fei'
'Hou, Yin-Ling'
'Wang, Wen-Min'
'Fang, Ming'

_publ_section_title
;
 Tetranuclear lanthanide complexes showing magnetic refrigeration and
 single molecule magnet behavior
;
_journal_issue 21
_journal_name_full 'New Journal of Chemistry'
_journal_page_first 8067
_journal_paper_doi 10.1039/C8NJ05109G
_journal_volume 43
_journal_year 2019
_chemical_formula_moiety 'C136 H104 N12 O16 Tb4, 2(C2 H3 N)'
_chemical_formula_sum 'C140 H110 N14 O16 Tb4'
_chemical_formula_weight 2880.09
_space_group_crystal_system triclinic
_space_group_IT_number 2
_space_group_name_Hall '-P 1'
_space_group_name_H-M_alt 'P -1'
_symmetry_space_group_name_Hall '-P 1'
_symmetry_space_group_name_H-M 'P -1'
_atom_sites_solution_hydrogens mixed
_atom_sites_solution_primary iterative
_audit_creation_date 2017-11-22
_audit_creation_method
;
Olex2 1.2
(compiled 2017.08.10 svn.r3458 for OlexSys, GUI svn.r5381)
;
_audit_update_record
;
2018-10-07 deposited with the CCDC.    2019-04-29 downloaded from the CCDC.
;
_cell_angle_alpha 80.272(3)
_cell_angle_beta 67.467(3)
_cell_angle_gamma 68.699(2)
_cell_formula_units_Z 1
_cell_length_a 14.9151(7)
_cell_length_b 15.4503(8)
_cell_length_c 15.5107(8)
_cell_measurement_reflns_used 8082
_cell_measurement_temperature 293(2)
_cell_measurement_theta_max 25.07
_cell_measurement_theta_min 2.43
_cell_volume 3074.1(3)
_computing_cell_refinement 'SAINT v8.37A (Bruker, 2015)'
_computing_data_reduction 'SAINT v8.37A (Bruker, 2015)'
_computing_molecular_graphics 'Olex2 (Dolomanov et al., 2009)'
_computing_publication_material 'Olex2 (Dolomanov et al., 2009)'
_computing_structure_refinement 'XL (Sheldrick, 2008)'
_computing_structure_solution
;
Superflip (Palatinus & Chapuis, 2007;Palatinus & van der Lee, 2008;
Palatinus et al., 2012)
;
_diffrn_ambient_temperature 293(2)
_diffrn_measured_fraction_theta_full 0.999
_diffrn_measured_fraction_theta_max 0.998
_diffrn_measurement_device_type 'Bruker APEX-II CCD'
_diffrn_measurement_method '\f and \w scans'
_diffrn_radiation_type MoK\a
_diffrn_radiation_wavelength 0.71073
_diffrn_reflns_av_R_equivalents 0.0988
_diffrn_reflns_av_unetI/netI 0.0913
_diffrn_reflns_Laue_measured_fraction_full 0.999
_diffrn_reflns_Laue_measured_fraction_max 0.998
_diffrn_reflns_limit_h_max 18
_diffrn_reflns_limit_h_min -18
_diffrn_reflns_limit_k_max 19
_diffrn_reflns_limit_k_min -19
_diffrn_reflns_limit_l_max 19
_diffrn_reflns_limit_l_min -19
_diffrn_reflns_number 50754
_diffrn_reflns_point_group_measured_fraction_full 0.999
_diffrn_reflns_point_group_measured_fraction_max 0.998
_diffrn_reflns_theta_full 25.242
_diffrn_reflns_theta_max 26.418
_diffrn_reflns_theta_min 2.430
_diffrn_standards_number 0
_exptl_absorpt_coefficient_mu 2.345
_exptl_absorpt_correction_T_max 0.7454
_exptl_absorpt_correction_T_min 0.6134
_exptl_absorpt_correction_type multi-scan
_exptl_absorpt_process_details
;
SADABS-2016/2 (Bruker,2016/2) was used for absorption correction.
wR2(int) was 0.0751 before and 0.0605 after correction.
The Ratio of minimum to maximum transmission is 0.8229.
The \l/2 correction factor is Not present.
;
_exptl_crystal_colour colorless
_exptl_crystal_density_diffrn 1.556
_exptl_crystal_description block
_exptl_crystal_F_000 1436
_exptl_crystal_size_max 0.32
_exptl_crystal_size_mid 0.21
_exptl_crystal_size_min 0.11
_refine_diff_density_max 1.672
_refine_diff_density_min -1.405
_refine_diff_density_rms 0.138
_refine_ls_extinction_method none
_refine_ls_goodness_of_fit_ref 1.010
_refine_ls_hydrogen_treatment mixed
_refine_ls_matrix_type full
_refine_ls_number_parameters 791
_refine_ls_number_reflns 12629
_refine_ls_number_restraints 7
_refine_ls_restrained_S_all 1.011
_refine_ls_R_factor_all 0.0938
_refine_ls_R_factor_gt 0.0478
_refine_ls_shift/su_max 0.001
_refine_ls_shift/su_mean 0.000
_refine_ls_structure_factor_coef Fsqd
_refine_ls_weighting_details 'w=1/[\s^2^(Fo^2^)+(0.0380P)^2^] where P=(Fo^2^+2Fc^2^)/3'
_refine_ls_weighting_scheme calc
_refine_ls_wR_factor_gt 0.0870
_refine_ls_wR_factor_ref 0.0982
_reflns_Friedel_coverage 0.000
_reflns_number_gt 7995
_reflns_number_total 12629
_reflns_threshold_expression 'I > 2\s(I)'
_cod_data_source_file c8nj05109g2.cif
_cod_data_source_block mo_1122_2_0m
_cod_depositor_comments 'Adding full bibliography for 7058356--7058358.cif.'
_cod_database_code 7058357
_shelx_shelxl_version_number 2016/6
_shelx_space_group_comment
;
The symmetry employed for this shelxl refinement is uniquely defined
by the following loop, which should always be used as a source of
symmetry information in preference to the above space-group names.
They are only intended as comments.
;
_shelx_estimated_absorpt_t_max 0.783
_shelx_estimated_absorpt_t_min 0.521
_olex2_refinement_description
;
1. Fixed Uiso
 At 1.2 times of:
  All C(H) groups
 At 1.5 times of:
  All C(H,H,H) groups
2. Restrained distances
 H4-O4
 0.85 with sigma of 0.02
3. Uiso/Uaniso restraints and constraints
Uanis(N7) \\sim Ueq: with sigma of 0.01 and sigma for terminal atoms of 0.02
4.a Aromatic/amide H refined with riding coordinates:
 C48(H48), C46(H46), C25(H25), C26(H26), C60(H60), C42(H42), C47(H47),
 C51(H51), C41(H41), C23(H23), C49(H49), C30(H30), C32(H32), C18(H18), C63(H63),
  C56(H56), C15(H15), C17(H17), C31(H31), C34(H34), C52(H52), C21(H21),
 C37(H37), C33(H33), C61(H61), C39(H39), C16(H16), C59(H59), C53(H53), C10(H10),
  C14(H14), C9(H9), C50(H50), C36(H36), C19(H19), C66(H66), C35(H35), C62(H62),
 C1(H1), C4(H4A), C3(H3), C7(H7), C20(H20), C2(H2), C5(H5)
4.b Idealised Me refined as rotating group:
 C58(H58A,H58B,H58C), C68(H68A,H68B,H68C), C69(H69A,H69B,H69C)
;
_olex2_submission_special_instructions 'No special instructions were received'
_platon_squeeze_void_probe_radius 1.20

loop_
_space_group_symop_operation_xyz
'x, y, z'
'-x, -y, -z'

loop_
_atom_site_label
_atom_site_type_symbol
_atom_site_fract_x
_atom_site_fract_y
_atom_site_fract_z
_atom_site_U_iso_or_equiv
_atom_site_adp_type
_atom_site_occupancy
_atom_site_site_symmetry_order
_atom_site_calc_flag
_atom_site_refinement_flags_posn
_atom_site_refinement_flags_adp
Tb2 Tb 0.48997(2) 0.12746(2) 0.45319(2) 0.02536(9) Uani 1 1 d . .
Tb3 Tb 0.31345(2) 0.05704(2) 0.69090(2) 0.02686(9) Uani 1 1 d . .
O6 O 0.4606(3) 0.2836(3) 0.4005(3) 0.0364(11) Uani 1 1 d . .
O2 O 0.3360(3) -0.0384(3) 0.5744(3) 0.0284(9) Uani 1 1 d . .
O8 O 0.4032(3) 0.0803(3) 0.7747(3) 0.0377(11) Uani 1 1 d . .
O5 O 0.5218(3) 0.2061(3) 0.5484(3) 0.0314(10) Uani 1 1 d . .
O4 O 0.5179(3) -0.0257(3) 0.4133(3) 0.0248(9) Uani 1 1 d D .
N6 N 0.3571(3) 0.1592(3) 0.3761(3) 0.0255(11) Uani 1 1 d . .
O1 O 0.5942(3) 0.1017(3) 0.2864(3) 0.0280(9) Uani 1 1 d . .
O7 O 0.2062(3) 0.1887(3) 0.7750(3) 0.0376(11) Uani 1 1 d . .
N4 N 0.1473(3) 0.0651(3) 0.6752(3) 0.0281(11) Uani 1 1 d . .
C28 C 0.1631(4) 0.0426(4) 0.5878(4) 0.0276(14) Uani 1 1 d . .
N5 N 0.0016(3) 0.3358(3) 0.4143(4) 0.0325(12) Uani 1 1 d . .
O3 O 0.3183(3) 0.1667(3) 0.5595(3) 0.0261(9) Uani 1 1 d . .
N3 N 0.0272(4) 0.0885(3) 0.4199(4) 0.0307(12) Uani 1 1 d . .
C13 C 0.7534(5) 0.1543(5) 0.0483(5) 0.0408(17) Uani 1 1 d . .
C48 C 0.3757(4) 0.1484(4) 0.2872(4) 0.0297(14) Uani 1 1 d . .
H48 H 0.443370 0.114553 0.249340 0.036 Uiso 1 1 calc R .
C46 C 0.2022(4) 0.2342(4) 0.3004(4) 0.0295(14) Uani 1 1 d . .
H46 H 0.150465 0.261455 0.273310 0.035 Uiso 1 1 calc R .
C44 C 0.2594(4) 0.2053(4) 0.4302(4) 0.0254(13) Uani 1 1 d . .
C25 C 0.2040(4) -0.0070(4) 0.4081(4) 0.0271(14) Uani 1 1 d . .
H25 H 0.218706 -0.025434 0.347373 0.032 Uiso 1 1 calc R .
C54 C 0.6064(4) 0.2810(4) 0.5989(5) 0.0326(15) Uani 1 1 d . .
C26 C 0.2820(4) -0.0384(4) 0.4474(4) 0.0277(14) Uani 1 1 d . .
H26 H 0.347746 -0.078710 0.412897 0.033 Uiso 1 1 calc R .
C12 C 0.7160(5) 0.1037(5) 0.1347(5) 0.0394(17) Uani 1 1 d . .
C57 C 0.4938(5) 0.3465(5) 0.4063(5) 0.0419(17) Uani 1 1 d . .
C60 C 0.6353(6) 0.0304(6) 0.8770(6) 0.068(3) Uani 1 1 d . .
H60 H 0.701647 -0.011833 0.846721 0.082 Uiso 1 1 calc R .
N2 N 0.7657(4) 0.0131(4) 0.1498(4) 0.0357(13) Uani 1 1 d . .
C42 C 0.1444(4) 0.2624(4) 0.5829(4) 0.0323(15) Uani 1 1 d . .
H42 H 0.131097 0.269800 0.646700 0.039 Uiso 1 1 calc R .
N1 N 0.7472(5) 0.2958(5) -0.0424(4) 0.0590(18) Uani 1 1 d . .
C43 C 0.2412(4) 0.2110(4) 0.5274(4) 0.0271(14) Uani 1 1 d . .
C47 C 0.2989(4) 0.1853(4) 0.2468(4) 0.0345(15) Uani 1 1 d . .
H47 H 0.314567 0.176179 0.182870 0.041 Uiso 1 1 calc R .
C29 C 0.0830(4) 0.0700(4) 0.5503(4) 0.0258(13) Uani 1 1 d . .
C45 C 0.1784(4) 0.2446(4) 0.3948(4) 0.0260(13) Uani 1 1 d . .
C51 C 0.6985(5) 0.2901(5) 0.7213(6) 0.0504(19) Uani 1 1 d . .
H51 H 0.729739 0.293745 0.763069 0.060 Uiso 1 1 calc R .
C41 C 0.0645(4) 0.3042(4) 0.5459(4) 0.0304(14) Uani 1 1 d . .
H41 H -0.001572 0.338577 0.586025 0.036 Uiso 1 1 calc R .
C27 C 0.2653(4) -0.0123(4) 0.5342(4) 0.0274(14) Uani 1 1 d . .
C23 C 0.0505(5) 0.1072(4) 0.3317(5) 0.0340(15) Uani 1 1 d . .
H23 H 0.120857 0.094143 0.293389 0.041 Uiso 1 1 calc R .
C24 C 0.1073(4) 0.0498(4) 0.4562(4) 0.0282(14) Uani 1 1 d . .
C49 C 0.5725(5) 0.2506(5) 0.6907(5) 0.0451(18) Uani 1 1 d . .
H49 H 0.517371 0.226219 0.712131 0.054 Uiso 1 1 calc R .
C30 C -0.0165(4) 0.1184(4) 0.6097(4) 0.0318(15) Uani 1 1 d . .
H30 H -0.072368 0.138639 0.587685 0.038 Uiso 1 1 calc R .
C32 C 0.0519(4) 0.1108(4) 0.7270(4) 0.0362(16) Uani 1 1 d . .
H32 H 0.040238 0.127389 0.787548 0.043 Uiso 1 1 calc R .
C18 C -0.0701(6) 0.2176(6) 0.1508(6) 0.060(2) Uani 1 1 d . .
H18 H -0.049403 0.237090 0.086836 0.072 Uiso 1 1 calc R .
C63 C 0.4436(6) 0.1545(6) 0.9622(5) 0.064(2) Uani 1 1 d . .
H63 H 0.377791 0.197682 0.991823 0.077 Uiso 1 1 calc R .
C56 C 0.5437(5) 0.3438(4) 0.4660(5) 0.0394(16) Uani 1 1 d . .
H56 H 0.570447 0.392379 0.460846 0.047 Uiso 1 1 calc R .
C15 C 0.8890(5) 0.0119(6) -0.0096(5) 0.051(2) Uani 1 1 d . .
H15 H 0.946034 -0.023708 -0.058199 0.061 Uiso 1 1 calc R .
C11 C 0.6260(5) 0.1472(5) 0.2083(5) 0.0368(16) Uani 1 1 d . .
C17 C 0.0021(5) 0.1748(5) 0.1941(5) 0.0502(19) Uani 1 1 d . .
H17 H 0.072978 0.163613 0.158791 0.060 Uiso 1 1 calc R .
C31 C -0.0327(4) 0.1362(4) 0.6984(5) 0.0359(16) Uani 1 1 d . .
H31 H -0.100093 0.165226 0.740101 0.043 Uiso 1 1 calc R .
C34 C -0.2881(5) 0.5978(5) 0.3901(5) 0.0436(18) Uani 1 1 d . .
H34 H -0.327700 0.660942 0.404271 0.052 Uiso 1 1 calc R .
C52 C 0.7333(5) 0.3193(5) 0.6297(6) 0.054(2) Uani 1 1 d . .
H52 H 0.789260 0.342590 0.607836 0.065 Uiso 1 1 calc R .
C21 C -0.1310(5) 0.1633(4) 0.3381(5) 0.0383(16) Uani 1 1 d . .
H21 H -0.152752 0.144780 0.402306 0.046 Uiso 1 1 calc R .
C67 C 0.2128(5) 0.2351(5) 0.8316(5) 0.0397(17) Uani 1 1 d . .
C40 C 0.0791(4) 0.2969(4) 0.4548(4) 0.0287(14) Uani 1 1 d . .
C37 C -0.1665(5) 0.4136(5) 0.3447(5) 0.0414(17) Uani 1 1 d . .
H37 H -0.125542 0.351081 0.328739 0.050 Uiso 1 1 calc R .
C58 C 0.4715(7) 0.4347(5) 0.3447(6) 0.068(2) Uani 1 1 d . .
H58A H 0.511275 0.419863 0.278978 0.101 Uiso 1 1 calc GR .
H58B H 0.491002 0.481744 0.361751 0.101 Uiso 1 1 calc GR .
H58C H 0.398052 0.458758 0.354062 0.101 Uiso 1 1 calc GR .
C33 C -0.2126(5) 0.5490(4) 0.4288(5) 0.0380(16) Uani 1 1 d . .
H33 H -0.203516 0.578456 0.472350 0.046 Uiso 1 1 calc R .
C61 C 0.6155(7) 0.0689(6) 0.9580(6) 0.068(3) Uani 1 1 d . .
H61 H 0.667212 0.051444 0.985049 0.082 Uiso 1 1 calc R .
C39 C -0.0678(4) 0.4144(4) 0.4421(4) 0.0333(15) Uani 1 1 d . .
H39 H -0.064959 0.444969 0.488694 0.040 Uiso 1 1 calc R .
C55 C 0.5565(4) 0.2740(4) 0.5327(4) 0.0323(15) Uani 1 1 d . .
C16 C 0.8494(5) -0.0291(6) 0.0776(5) 0.059(2) Uani 1 1 d . .
H16 H 0.884877 -0.092794 0.087126 0.071 Uiso 1 1 calc R .
C59 C 0.5593(6) 0.0524(5) 0.8383(6) 0.055(2) Uani 1 1 d . .
H59 H 0.574084 0.025327 0.781714 0.067 Uiso 1 1 calc R .
C22 C -0.0279(5) 0.1481(4) 0.2884(5) 0.0370(16) Uani 1 1 d . .
C53 C 0.6872(5) 0.3150(5) 0.5691(5) 0.0492(19) Uani 1 1 d . .
H53 H 0.711649 0.335818 0.505910 0.059 Uiso 1 1 calc R .
C10 C 0.5735(5) 0.2404(5) 0.1903(5) 0.0379(16) Uani 1 1 d . .
H10 H 0.510235 0.271018 0.236688 0.046 Uiso 1 1 calc R .
C14 C 0.8433(5) 0.1043(5) -0.0226(5) 0.0500(19) Uani 1 1 d . .
H14 H 0.871527 0.135467 -0.079288 0.060 Uiso 1 1 calc R .
C9 C 0.6085(6) 0.2904(5) 0.1088(5) 0.0481(19) Uani 1 1 d . .
H9 H 0.570113 0.353611 0.101362 0.058 Uiso 1 1 calc R .
C50 C 0.6178(6) 0.2552(6) 0.7525(5) 0.056(2) Uani 1 1 d . .
H50 H 0.593472 0.234516 0.815786 0.067 Uiso 1 1 calc R .
C38 C -0.1505(4) 0.4583(4) 0.4051(5) 0.0361(16) Uani 1 1 d . .
C36 C -0.2432(5) 0.4616(5) 0.3078(5) 0.052(2) Uani 1 1 d . .
H36 H -0.254181 0.431450 0.266006 0.063 Uiso 1 1 calc R .
C68 C 0.1213(6) 0.3234(5) 0.8645(6) 0.065(3) Uani 1 1 d . .
H68A H 0.114695 0.365174 0.810591 0.097 Uiso 1 1 calc GR .
H68B H 0.131946 0.354554 0.908034 0.097 Uiso 1 1 calc GR .
H68C H 0.058399 0.307095 0.896102 0.097 Uiso 1 1 calc GR .
C19 C -0.1702(6) 0.2309(5) 0.2015(6) 0.059(2) Uani 1 1 d . .
H19 H -0.219638 0.258684 0.171957 0.071 Uiso 1 1 calc R .
C64 C 0.4628(5) 0.1131(5) 0.8814(5) 0.0414(17) Uani 1 1 d . .
C66 C 0.2918(6) 0.2096(5) 0.8665(5) 0.051(2) Uani 1 1 d . .
H66 H 0.283748 0.246633 0.913785 0.061 Uiso 1 1 calc R .
C35 C -0.3039(5) 0.5521(5) 0.3307(5) 0.050(2) Uani 1 1 d . .
H35 H -0.356703 0.583154 0.305504 0.061 Uiso 1 1 calc R .
C8 C 0.6994(6) 0.2483(5) 0.0382(5) 0.0500(19) Uani 1 1 d . .
C6 C 0.7467(7) 0.4266(5) -0.1511(5) 0.057(2) Uani 1 1 d . .
C65 C 0.3821(5) 0.1343(5) 0.8384(4) 0.0382(16) Uani 1 1 d . .
C62 C 0.5215(6) 0.1326(7) 1.0007(6) 0.070(3) Uani 1 1 d . .
H62 H 0.508929 0.161743 1.055447 0.084 Uiso 1 1 calc R .
C1 C 0.8546(6) 0.4003(6) -0.1906(6) 0.062(2) Uani 1 1 d . .
H1 H 0.897148 0.348020 -0.166524 0.074 Uiso 1 1 calc R .
C4 C 0.7328(7) 0.5549(6) -0.2626(7) 0.075(3) Uani 1 1 d . .
H4A H 0.692258 0.608084 -0.287639 0.090 Uiso 1 1 calc R .
C3 C 0.8371(7) 0.5263(6) -0.3005(6) 0.070(3) Uani 1 1 d . .
H3 H 0.868723 0.559549 -0.353741 0.084 Uiso 1 1 calc R .
C7 C 0.6961(7) 0.3746(6) -0.0716(6) 0.063(2) Uani 1 1 d . .
H7 H 0.623952 0.399284 -0.040504 0.075 Uiso 1 1 calc R .
C20 C -0.2028(6) 0.2052(5) 0.2953(6) 0.051(2) Uani 1 1 d . .
H20 H -0.273849 0.216217 0.329856 0.061 Uiso 1 1 calc R .
C2 C 0.8964(7) 0.4540(6) -0.2661(6) 0.071(3) Uani 1 1 d . .
H2 H 0.968951 0.438550 -0.293658 0.085 Uiso 1 1 calc R .
C5 C 0.6867(7) 0.5044(6) -0.1862(7) 0.082(3) Uani 1 1 d . .
H5 H 0.613949 0.523404 -0.158097 0.099 Uiso 1 1 calc R .
C70 C 0.1248(9) 0.3705(9) 0.1021(7) 0.111(4) Uani 1 1 d . .
N7 N 0.2057(9) 0.3169(9) 0.0805(7) 0.161(5) Uani 1 1 d . U
C69 C 0.0265(9) 0.4307(8) 0.1314(10) 0.152(6) Uani 1 1 d . .
H69A H -0.012432 0.419163 0.098567 0.229 Uiso 1 1 calc GR .
H69B H 0.027422 0.494728 0.117704 0.229 Uiso 1 1 calc GR .
H69C H -0.005986 0.421408 0.198767 0.229 Uiso 1 1 calc GR .
H4 H 0.489(4) -0.036(4) 0.382(4) 0.05(2) Uiso 1 1 d D .

loop_
_atom_site_aniso_label
_atom_site_aniso_U_11
_atom_site_aniso_U_22
_atom_site_aniso_U_33
_atom_site_aniso_U_23
_atom_site_aniso_U_13
_atom_site_aniso_U_12
Tb2 0.02383(16) 0.02798(18) 0.02284(18) -0.00144(14) -0.00860(14) -0.00618(13)
Tb3 0.02513(17) 0.03217(19) 0.02133(18) -0.00342(14) -0.00772(14) -0.00658(14)
O6 0.049(3) 0.028(2) 0.038(3) 0.002(2) -0.021(2) -0.014(2)
O2 0.022(2) 0.034(2) 0.032(2) -0.0029(19) -0.0131(19) -0.0076(18)
O8 0.037(2) 0.050(3) 0.028(3) -0.006(2) -0.012(2) -0.012(2)
O5 0.036(2) 0.031(2) 0.031(3) -0.0037(19) -0.012(2) -0.014(2)
O4 0.023(2) 0.032(2) 0.022(2) -0.0023(18) -0.0103(19) -0.0094(18)
N6 0.023(3) 0.030(3) 0.022(3) -0.002(2) -0.007(2) -0.007(2)
O1 0.031(2) 0.031(2) 0.021(2) 0.0038(19) -0.0097(19) -0.0102(19)
O7 0.035(2) 0.042(3) 0.027(2) -0.011(2) -0.007(2) -0.002(2)
N4 0.026(3) 0.033(3) 0.022(3) -0.001(2) -0.005(2) -0.010(2)
C28 0.026(3) 0.033(3) 0.026(3) -0.002(3) -0.010(3) -0.012(3)
N5 0.022(3) 0.034(3) 0.036(3) -0.001(2) -0.008(2) -0.005(2)
O3 0.022(2) 0.031(2) 0.023(2) -0.0003(18) -0.0087(18) -0.0051(17)
N3 0.032(3) 0.034(3) 0.038(3) -0.001(2) -0.020(3) -0.015(2)
C13 0.036(4) 0.046(4) 0.034(4) 0.001(3) -0.013(3) -0.007(3)
C48 0.030(3) 0.029(3) 0.033(4) -0.004(3) -0.009(3) -0.013(3)
C46 0.031(3) 0.032(3) 0.031(4) 0.004(3) -0.017(3) -0.012(3)
C44 0.028(3) 0.023(3) 0.028(3) -0.004(3) -0.011(3) -0.009(3)
C25 0.032(3) 0.025(3) 0.028(3) 0.002(3) -0.014(3) -0.013(3)
C54 0.027(3) 0.028(3) 0.041(4) -0.007(3) -0.009(3) -0.007(3)
C26 0.023(3) 0.024(3) 0.034(4) -0.004(3) -0.006(3) -0.008(3)
C12 0.038(4) 0.055(5) 0.033(4) -0.002(3) -0.014(3) -0.021(3)
C57 0.049(4) 0.045(4) 0.032(4) 0.007(3) -0.019(3) -0.015(3)
C60 0.061(5) 0.080(6) 0.079(7) -0.013(5) -0.047(5) -0.012(5)
N2 0.033(3) 0.047(4) 0.027(3) 0.007(3) -0.010(3) -0.017(3)
C42 0.030(3) 0.033(4) 0.026(4) -0.006(3) -0.009(3) -0.001(3)
N1 0.078(5) 0.053(4) 0.045(4) 0.010(3) -0.017(4) -0.030(4)
C43 0.026(3) 0.020(3) 0.035(4) 0.001(3) -0.011(3) -0.008(3)
C47 0.030(3) 0.042(4) 0.028(4) -0.003(3) -0.011(3) -0.007(3)
C29 0.029(3) 0.027(3) 0.025(3) 0.001(3) -0.009(3) -0.014(3)
C45 0.026(3) 0.027(3) 0.027(3) 0.006(3) -0.011(3) -0.012(3)
C51 0.048(4) 0.055(5) 0.059(5) -0.012(4) -0.025(4) -0.019(4)
C41 0.024(3) 0.030(3) 0.032(4) -0.002(3) -0.004(3) -0.008(3)
C27 0.030(3) 0.024(3) 0.028(3) -0.004(3) -0.010(3) -0.009(3)
C23 0.035(4) 0.033(4) 0.043(4) -0.001(3) -0.021(3) -0.014(3)
C24 0.028(3) 0.026(3) 0.037(4) 0.000(3) -0.017(3) -0.009(3)
C49 0.042(4) 0.058(5) 0.036(4) -0.007(4) -0.008(3) -0.021(4)
C30 0.029(3) 0.033(4) 0.034(4) 0.000(3) -0.010(3) -0.013(3)
C32 0.028(3) 0.047(4) 0.025(4) -0.001(3) -0.003(3) -0.010(3)
C18 0.061(5) 0.073(6) 0.042(5) 0.008(4) -0.029(4) -0.010(4)
C63 0.057(5) 0.108(7) 0.033(4) -0.007(5) -0.015(4) -0.031(5)
C56 0.045(4) 0.032(4) 0.048(4) 0.005(3) -0.023(4) -0.016(3)
C15 0.042(4) 0.069(6) 0.028(4) -0.016(4) 0.001(3) -0.010(4)
C11 0.040(4) 0.043(4) 0.030(4) -0.002(3) -0.014(3) -0.016(3)
C17 0.045(4) 0.053(5) 0.049(5) -0.004(4) -0.019(4) -0.009(4)
C31 0.015(3) 0.046(4) 0.039(4) -0.004(3) -0.002(3) -0.007(3)
C34 0.040(4) 0.026(4) 0.061(5) -0.007(3) -0.021(4) -0.001(3)
C52 0.040(4) 0.063(5) 0.065(6) 0.005(4) -0.019(4) -0.028(4)
C21 0.042(4) 0.031(4) 0.048(4) 0.005(3) -0.024(4) -0.014(3)
C67 0.042(4) 0.041(4) 0.035(4) -0.013(3) -0.012(3) -0.009(3)
C40 0.024(3) 0.026(3) 0.037(4) 0.001(3) -0.013(3) -0.008(3)
C37 0.034(4) 0.033(4) 0.056(5) -0.005(3) -0.020(4) -0.003(3)
C58 0.100(7) 0.053(5) 0.069(6) 0.014(4) -0.053(6) -0.028(5)
C33 0.038(4) 0.031(4) 0.042(4) -0.004(3) -0.015(3) -0.006(3)
C61 0.076(6) 0.096(7) 0.063(6) 0.012(5) -0.041(5) -0.051(6)
C39 0.027(3) 0.035(4) 0.039(4) -0.002(3) -0.013(3) -0.010(3)
C55 0.027(3) 0.033(4) 0.036(4) -0.012(3) -0.012(3) -0.004(3)
C16 0.024(4) 0.098(7) 0.028(4) -0.016(4) -0.005(3) 0.012(4)
C59 0.063(5) 0.048(5) 0.071(6) -0.007(4) -0.045(5) -0.011(4)
C22 0.045(4) 0.038(4) 0.040(4) 0.000(3) -0.024(3) -0.018(3)
C53 0.044(4) 0.066(5) 0.048(5) 0.004(4) -0.016(4) -0.032(4)
C10 0.041(4) 0.044(4) 0.033(4) 0.007(3) -0.017(3) -0.018(3)
C14 0.045(4) 0.061(5) 0.034(4) -0.001(4) -0.009(4) -0.013(4)
C9 0.057(5) 0.048(5) 0.040(5) 0.003(4) -0.018(4) -0.019(4)
C50 0.072(5) 0.077(6) 0.035(4) 0.005(4) -0.025(4) -0.040(5)
C38 0.026(3) 0.034(4) 0.048(4) -0.001(3) -0.014(3) -0.009(3)
C36 0.045(4) 0.050(5) 0.070(6) -0.009(4) -0.035(4) -0.007(4)
C68 0.064(5) 0.057(5) 0.065(6) -0.035(5) -0.027(5) 0.008(4)
C19 0.069(6) 0.055(5) 0.076(6) -0.009(5) -0.051(5) -0.014(4)
C64 0.045(4) 0.057(5) 0.034(4) -0.002(3) -0.016(3) -0.027(4)
C66 0.063(5) 0.057(5) 0.038(4) -0.028(4) -0.020(4) -0.013(4)
C35 0.038(4) 0.047(5) 0.062(5) 0.003(4) -0.028(4) 0.000(3)
C8 0.056(5) 0.051(5) 0.038(4) 0.006(4) -0.013(4) -0.020(4)
C6 0.074(6) 0.051(5) 0.042(5) 0.010(4) -0.015(4) -0.025(4)
C65 0.043(4) 0.049(4) 0.024(4) -0.003(3) -0.007(3) -0.019(3)
C62 0.058(5) 0.126(8) 0.041(5) -0.016(5) -0.023(4) -0.036(5)
C1 0.065(6) 0.055(5) 0.054(6) 0.003(4) -0.011(5) -0.020(4)
C4 0.079(7) 0.063(6) 0.090(7) 0.037(5) -0.036(6) -0.043(5)
C3 0.076(6) 0.066(6) 0.064(6) 0.019(5) -0.024(5) -0.027(5)
C7 0.078(6) 0.072(6) 0.045(5) 0.021(4) -0.025(5) -0.038(5)
C20 0.044(4) 0.042(4) 0.075(6) -0.006(4) -0.035(4) -0.007(3)
C2 0.082(6) 0.061(6) 0.058(6) 0.004(5) -0.004(5) -0.036(5)
C5 0.067(6) 0.071(6) 0.094(8) 0.035(6) -0.026(6) -0.025(5)
C70 0.092(8) 0.130(10) 0.066(7) -0.021(7) -0.034(7) 0.027(7)
N7 0.148(9) 0.190(11) 0.093(8) -0.036(7) -0.057(7) 0.033(8)
C69 0.106(10) 0.109(10) 0.168(15) -0.033(10) -0.008(9) 0.017(8)

loop_
_atom_type_symbol
_atom_type_description
_atom_type_scat_dispersion_real
_atom_type_scat_dispersion_imag
_atom_type_scat_source
C C 0.0033 0.0016 'International Tables Vol C Tables 4.2.6.8 and 6.1.1.4'
H H 0.0000 0.0000 'International Tables Vol C Tables 4.2.6.8 and 6.1.1.4'
N N 0.0061 0.0033 'International Tables Vol C Tables 4.2.6.8 and 6.1.1.4'
O O 0.0106 0.0060 'International Tables Vol C Tables 4.2.6.8 and 6.1.1.4'
Tb Tb -0.1723 4.1537 'International Tables Vol C Tables 4.2.6.8 and 6.1.1.4'

loop_
_geom_angle_atom_site_label_1
_geom_angle_atom_site_label_2
_geom_angle_atom_site_label_3
_geom_angle
_geom_angle_site_symmetry_1
_geom_angle_site_symmetry_3
Tb3 Tb2 Tb2 54.712(9) . 2_656
Tb3 Tb2 Tb2 62.172(9) 2_656 2_656
Tb3 Tb2 Tb3 116.884(10) 2_656 .
O6 Tb2 Tb2 174.35(11) . 2_656
O6 Tb2 Tb3 121.37(11) . 2_656
O6 Tb2 Tb3 121.55(11) . .
O6 Tb2 O2 114.97(14) . 2_656
O6 Tb2 O4 144.74(14) . .
O6 Tb2 O4 144.54(14) . 2_656
O6 Tb2 N6 75.70(15) . .
O6 Tb2 O1 81.59(14) . .
O6 Tb2 O3 89.91(14) . .
O2 Tb2 Tb2 70.65(10) 2_656 2_656
O2 Tb2 Tb3 111.20(10) 2_656 .
O2 Tb2 Tb3 41.08(9) 2_656 2_656
O2 Tb2 O4 71.51(13) 2_656 .
O2 Tb2 O4 76.97(13) 2_656 2_656
O2 Tb2 N6 138.03(14) 2_656 .
O2 Tb2 O1 66.31(13) 2_656 .
O2 Tb2 O3 147.21(13) 2_656 .
O5 Tb2 Tb2 111.20(10) . 2_656
O5 Tb2 Tb3 122.54(10) . 2_656
O5 Tb2 Tb3 82.43(10) . .
O5 Tb2 O6 71.12(14) . .
O5 Tb2 O2 81.66(13) . 2_656
O5 Tb2 O4 78.39(14) . 2_656
O5 Tb2 O4 142.08(13) . .
O5 Tb2 N6 137.15(14) . .
O5 Tb2 O1 123.42(14) . .
O5 Tb2 O3 87.19(13) . .
O4 Tb2 Tb2 34.76(9) . 2_656
O4 Tb2 Tb2 35.17(9) 2_656 2_656
O4 Tb2 Tb3 90.13(9) 2_656 2_656
O4 Tb2 Tb3 34.26(9) 2_656 .
O4 Tb2 Tb3 40.23(9) . 2_656
O4 Tb2 Tb3 82.88(10) . .
O4 Tb2 O4 69.93(15) 2_656 .
O4 Tb2 N6 78.30(13) . .
O4 Tb2 N6 119.01(14) 2_656 .
O4 Tb2 O1 131.65(13) 2_656 .
O4 Tb2 O1 69.31(13) . .
N6 Tb2 Tb2 99.78(11) . 2_656
N6 Tb2 Tb3 92.77(11) . .
N6 Tb2 Tb3 97.66(10) . 2_656
O1 Tb2 Tb2 100.77(9) . 2_656
O1 Tb2 Tb3 41.54(9) . 2_656
O1 Tb2 Tb3 151.55(9) . .
O1 Tb2 N6 76.21(13) . .
O3 Tb2 Tb2 85.12(9) . 2_656
O3 Tb2 Tb3 36.38(9) . .
O3 Tb2 Tb3 141.19(9) . 2_656
O3 Tb2 O4 100.96(13) . .
O3 Tb2 O4 70.59(12) . 2_656
O3 Tb2 N6 66.19(13) . .
O3 Tb2 O1 142.39(12) . .
Tb2 Tb3 Tb2 63.117(10) 2_656 .
O2 Tb3 Tb2 40.81(8) . 2_656
O2 Tb3 Tb2 71.24(10) . .
O2 Tb3 O1 67.52(13) . 2_656
O2 Tb3 N4 65.76(14) . .
O2 Tb3 O3 79.40(13) . .
O2 Tb3 N2 108.50(16) . 2_656
O8 Tb3 Tb2 93.62(11) . .
O8 Tb3 Tb2 100.04(10) . 2_656
O8 Tb3 O2 140.84(13) . .
O8 Tb3 O1 82.16(14) . 2_656
O8 Tb3 N4 151.29(15) . .
O8 Tb3 O3 109.37(14) . .
O8 Tb3 N2 78.79(16) . 2_656
O4 Tb3 Tb2 41.55(10) 2_656 2_656
O4 Tb3 Tb2 34.90(9) 2_656 .
O4 Tb3 O2 72.39(13) 2_656 .
O4 Tb3 O8 75.05(14) 2_656 .
O4 Tb3 O1 71.86(14) 2_656 2_656
O4 Tb3 N4 133.38(14) 2_656 .
O4 Tb3 O3 70.43(12) 2_656 .
O4 Tb3 N2 132.62(15) 2_656 2_656
O1 Tb3 Tb2 43.42(9) 2_656 2_656
O1 Tb3 Tb2 103.42(10) 2_656 .
O1 Tb3 N4 108.24(14) 2_656 .
O1 Tb3 O3 135.62(13) 2_656 .
O1 Tb3 N2 65.93(15) 2_656 2_656
O7 Tb3 Tb2 170.58(11) . 2_656
O7 Tb3 Tb2 109.23(11) . .
O7 Tb3 O2 144.48(13) . .
O7 Tb3 O8 74.27(14) . .
O7 Tb3 O4 129.03(15) . 2_656
O7 Tb3 O1 140.48(14) . 2_656
O7 Tb3 N4 81.63(15) . .
O7 Tb3 O3 82.79(14) . .
O7 Tb3 N2 78.51(17) . 2_656
N4 Tb3 Tb2 109.11(11) . .
N4 Tb3 Tb2 105.74(11) . 2_656
N4 Tb3 N2 81.35(16) . 2_656
O3 Tb3 Tb2 92.27(9) . 2_656
O3 Tb3 Tb2 35.59(8) . .
O3 Tb3 N4 82.31(14) . .
O3 Tb3 N2 156.71(14) . 2_656
N2 Tb3 Tb2 108.08(12) 2_656 2_656
N2 Tb3 Tb2 167.48(11) 2_656 .
C57 O6 Tb2 133.8(4) . .
Tb2 O2 Tb3 98.11(13) 2_656 .
C27 O2 Tb2 141.2(3) . 2_656
C27 O2 Tb3 117.8(3) . .
C65 O8 Tb3 135.5(4) . .
C55 O5 Tb2 132.8(4) . .
Tb2 O4 Tb2 110.06(15) 2_656 .
Tb3 O4 Tb2 98.22(15) 2_656 .
Tb3 O4 Tb2 110.85(15) 2_656 2_656
C48 N6 Tb2 126.8(4) . .
C48 N6 C44 118.3(5) . .
C44 N6 Tb2 114.1(3) . .
Tb3 O1 Tb2 95.04(13) 2_656 .
C11 O1 Tb2 141.1(4) . .
C11 O1 Tb3 121.0(4) . 2_656
C67 O7 Tb3 134.7(4) . .
C28 N4 Tb3 111.6(3) . .
C32 N4 Tb3 128.2(4) . .
C32 N4 C28 117.1(5) . .
N4 C28 C29 122.7(5) . .
N4 C28 C27 117.0(5) . .
C29 C28 C27 120.3(5) . .
C39 N5 C40 119.3(5) . .
Tb2 O3 Tb3 108.03(13) . .
C43 O3 Tb2 119.2(3) . .
C43 O3 Tb3 126.2(4) . .
C23 N3 C24 118.5(5) . .
C14 C13 C12 117.5(6) . .
C8 C13 C12 119.3(6) . .
C8 C13 C14 123.3(7) . .
N6 C48 C47 122.4(5) . .
C47 C46 C45 120.4(5) . .
N6 C44 C43 116.5(5) . .
N6 C44 C45 122.7(5) . .
C45 C44 C43 120.8(5) . .
C24 C25 C26 121.0(5) . .
C49 C54 C55 119.8(6) . .
C53 C54 C49 118.6(6) . .
C53 C54 C55 121.6(6) . .
C27 C26 C25 121.8(5) . .
N2 C12 C13 122.3(6) . .
N2 C12 C11 116.3(6) . .
C11 C12 C13 121.4(6) . .
O6 C57 C56 125.6(6) . .
O6 C57 C58 116.6(6) . .
C56 C57 C58 117.7(7) . .
C61 C60 C59 120.5(8) . .
C12 N2 Tb3 115.8(4) . 2_656
C16 N2 Tb3 128.2(5) . 2_656
C16 N2 C12 115.9(6) . .
C43 C42 C41 120.7(6) . .
C7 N1 C8 121.6(7) . .
O3 C43 C44 118.8(5) . .
O3 C43 C42 123.3(5) . .
C42 C43 C44 117.9(5) . .
C46 C47 C48 119.1(6) . .
C28 C29 C24 119.2(5) . .
C30 C29 C28 116.8(5) . .
C30 C29 C24 124.0(5) . .
C46 C45 C44 117.1(5) . .
C46 C45 C40 123.5(5) . .
C44 C45 C40 119.3(5) . .
C52 C51 C50 119.6(7) . .
C40 C41 C42 122.4(5) . .
O2 C27 C28 117.4(5) . .
O2 C27 C26 124.6(5) . .
C26 C27 C28 117.9(5) . .
N3 C23 C22 122.0(6) . .
N3 C24 C29 116.3(5) . .
C25 C24 N3 124.5(5) . .
C25 C24 C29 119.1(5) . .
C54 C49 C50 120.9(7) . .
C31 C30 C29 120.2(5) . .
N4 C32 C31 124.4(6) . .
C19 C18 C17 118.6(8) . .
C64 C63 C62 120.4(8) . .
C55 C56 C57 123.1(6) . .
C14 C15 C16 117.7(7) . .
O1 C11 C12 121.0(6) . .
O1 C11 C10 123.5(6) . .
C10 C11 C12 115.5(6) . .
C18 C17 C22 121.0(7) . .
C30 C31 C32 118.6(6) . .
C35 C34 C33 118.3(6) . .
C51 C52 C53 120.3(7) . .
C20 C21 C22 120.6(7) . .
O7 C67 C68 114.5(6) . .
O7 C67 C66 125.6(6) . .
C66 C67 C68 119.8(6) . .
N5 C40 C45 116.4(5) . .
C41 C40 N5 124.8(5) . .
C41 C40 C45 118.8(5) . .
C38 C37 C36 118.9(6) . .
C38 C33 C34 121.6(6) . .
C60 C61 C62 120.6(7) . .
N5 C39 C38 122.7(6) . .
O5 C55 C54 116.4(6) . .
O5 C55 C56 124.5(6) . .
C56 C55 C54 118.8(6) . .
N2 C16 C15 126.3(7) . .
C64 C59 C60 120.5(7) . .
C17 C22 C23 118.9(6) . .
C21 C22 C23 122.5(6) . .
C21 C22 C17 118.6(6) . .
C54 C53 C52 121.0(7) . .
C9 C10 C11 123.9(7) . .
C15 C14 C13 120.0(7) . .
C8 C9 C10 120.2(7) . .
C51 C50 C49 119.6(7) . .
C37 C38 C33 119.5(6) . .
C37 C38 C39 122.0(6) . .
C33 C38 C39 118.5(6) . .
C35 C36 C37 121.3(7) . .
C18 C19 C20 122.0(7) . .
C63 C64 C65 122.0(6) . .
C59 C64 C63 118.9(6) . .
C59 C64 C65 119.1(6) . .
C67 C66 C65 125.6(6) . .
C36 C35 C34 120.3(6) . .
C13 C8 N1 116.0(7) . .
C9 C8 C13 119.5(7) . .
C9 C8 N1 124.3(7) . .
C1 C6 C7 121.3(7) . .
C5 C6 C1 120.0(8) . .
C5 C6 C7 118.8(8) . .
O8 C65 C64 115.5(6) . .
O8 C65 C66 123.5(6) . .
C66 C65 C64 121.0(6) . .
C61 C62 C63 119.0(7) . .
C2 C1 C6 117.4(8) . .
C3 C4 C5 118.4(8) . .
C2 C3 C4 122.7(9) . .
N1 C7 C6 121.5(8) . .
C21 C20 C19 119.2(7) . .
C3 C2 C1 121.3(9) . .
C6 C5 C4 120.1(9) . .
N7 C70 C69 176.8(17) . .

loop_
_geom_bond_atom_site_label_1
_geom_bond_atom_site_label_2
_geom_bond_distance
_geom_bond_site_symmetry_2
Tb2 Tb2 3.9056(6) 2_656
Tb2 Tb3 3.5743(4) 2_656
Tb2 Tb3 3.8724(5) .
Tb2 O6 2.349(4) .
Tb2 O2 2.359(3) 2_656
Tb2 O5 2.334(4) .
Tb2 O4 2.371(4) 2_656
Tb2 O4 2.395(4) .
Tb2 N6 2.552(4) .
Tb2 O1 2.466(4) .
Tb2 O3 2.370(4) .
Tb3 O2 2.372(4) .
Tb3 O8 2.335(4) .
Tb3 O4 2.332(4) 2_656
Tb3 O1 2.380(4) 2_656
Tb3 O7 2.309(4) .
Tb3 N4 2.539(5) .
Tb3 O3 2.416(4) .
Tb3 N2 2.542(5) 2_656
O6 C57 1.270(8) .
O2 C27 1.332(6) .
O8 C65 1.272(7) .
O5 C55 1.280(7) .
N6 C48 1.325(7) .
N6 C44 1.358(7) .
O1 C11 1.304(7) .
O7 C67 1.275(7) .
N4 C28 1.369(7) .
N4 C32 1.324(7) .
C28 C29 1.422(7) .
C28 C27 1.436(8) .
N5 C40 1.421(7) .
N5 C39 1.286(7) .
O3 C43 1.339(6) .
N3 C23 1.285(8) .
N3 C24 1.408(7) .
C13 C12 1.451(9) .
C13 C14 1.417(9) .
C13 C8 1.398(9) .
C48 C47 1.410(8) .
C46 C47 1.358(8) .
C46 C45 1.391(8) .
C44 C43 1.438(8) .
C44 C45 1.412(7) .
C25 C26 1.411(7) .
C25 C24 1.373(8) .
C54 C49 1.378(9) .
C54 C55 1.517(8) .
C54 C53 1.374(9) .
C26 C27 1.376(8) .
C12 N2 1.354(8) .
C12 C11 1.409(9) .
C57 C56 1.381(8) .
C57 C58 1.535(9) .
C60 C61 1.365(11) .
C60 C59 1.391(9) .
N2 C16 1.349(8) .
C42 C43 1.379(8) .
C42 C41 1.416(8) .
N1 C8 1.413(9) .
N1 C7 1.293(9) .
C29 C24 1.424(8) .
C29 C30 1.410(8) .
C45 C40 1.429(8) .
C51 C52 1.371(10) .
C51 C50 1.381(10) .
C41 C40 1.362(8) .
C23 C22 1.463(8) .
C49 C50 1.391(9) .
C30 C31 1.361(8) .
C32 C31 1.397(8) .
C18 C17 1.391(9) .
C18 C19 1.349(11) .
C63 C64 1.388(9) .
C63 C62 1.415(10) .
C56 C55 1.376(9) .
C15 C16 1.396(10) .
C15 C14 1.359(10) .
C11 C10 1.406(9) .
C17 C22 1.393(9) .
C34 C33 1.394(8) .
C34 C35 1.382(9) .
C52 C53 1.382(9) .
C21 C22 1.380(9) .
C21 C20 1.379(8) .
C67 C68 1.528(8) .
C67 C66 1.385(9) .
C37 C38 1.386(9) .
C37 C36 1.389(8) .
C33 C38 1.388(8) .
C61 C62 1.371(11) .
C39 C38 1.454(8) .
C59 C64 1.375(9) .
C10 C9 1.386(9) .
C9 C8 1.386(10) .
C36 C35 1.379(9) .
C19 C20 1.383(11) .
C64 C65 1.501(8) .
C66 C65 1.394(9) .
C6 C1 1.408(11) .
C6 C7 1.458(10) .
C6 C5 1.383(11) .
C1 C2 1.393(11) .
C4 C3 1.360(11) .
C4 C5 1.392(11) .
C3 C2 1.325(11) .
C70 N7 1.146(12) .
C70 C69 1.364(13) .

loop_
_geom_torsion_atom_site_label_1
_geom_torsion_atom_site_label_2
_geom_torsion_atom_site_label_3
_geom_torsion_atom_site_label_4
_geom_torsion
_geom_torsion_site_symmetry_1
_geom_torsion_site_symmetry_4
Tb2 O6 C57 C56 -15.1(11) . .
Tb2 O6 C57 C58 168.0(5) . .
Tb2 O2 C27 C28 177.0(4) 2_656 .
Tb2 O2 C27 C26 0.7(10) 2_656 .
Tb2 O5 C55 C54 -155.9(4) . .
Tb2 O5 C55 C56 29.8(9) . .
Tb2 N6 C48 C47 -166.6(4) . .
Tb2 N6 C44 C43 -13.5(6) . .
Tb2 N6 C44 C45 167.9(4) . .
Tb2 O1 C11 C12 155.4(4) . .
Tb2 O1 C11 C10 -26.2(10) . .
Tb2 O3 C43 C44 21.4(7) . .
Tb2 O3 C43 C42 -158.5(5) . .
Tb3 O2 C27 C28 -27.3(7) . .
Tb3 O2 C27 C26 156.5(5) . .
Tb3 O8 C65 C64 171.1(4) . .
Tb3 O8 C65 C66 -10.1(11) . .
Tb3 O1 C11 C12 0.2(8) 2_656 .
Tb3 O1 C11 C10 178.7(4) 2_656 .
Tb3 O7 C67 C68 175.9(5) . .
Tb3 O7 C67 C66 -7.0(11) . .
Tb3 N4 C28 C29 -158.7(5) . .
Tb3 N4 C28 C27 22.2(6) . .
Tb3 N4 C32 C31 159.0(5) . .
Tb3 O3 C43 C44 -126.6(5) . .
Tb3 O3 C43 C42 53.5(7) . .
Tb3 N2 C16 C15 178.6(5) 2_656 .
O6 C57 C56 C55 -5.2(11) . .
N6 C48 C47 C46 0.3(10) . .
N6 C44 C43 O3 -3.9(8) . .
N6 C44 C43 C42 176.0(5) . .
N6 C44 C45 C46 0.0(9) . .
N6 C44 C45 C40 -176.3(5) . .
O1 C11 C10 C9 177.7(6) . .
O7 C67 C66 C65 7.2(13) . .
N4 C28 C29 C24 175.2(6) . .
N4 C28 C29 C30 -3.1(9) . .
N4 C28 C27 O2 1.3(8) . .
N4 C28 C27 C26 177.8(5) . .
N4 C32 C31 C30 -4.3(10) . .
C28 N4 C32 C31 0.7(10) . .
C28 C29 C24 N3 -172.5(5) . .
C28 C29 C24 C25 9.3(9) . .
C28 C29 C30 C31 -0.6(9) . .
N5 C39 C38 C37 7.2(10) . .
N5 C39 C38 C33 -170.5(6) . .
N3 C23 C22 C17 173.9(6) . .
N3 C23 C22 C21 -4.5(10) . .
C13 C12 N2 Tb3 178.0(5) . 2_656
C13 C12 N2 C16 -3.5(9) . .
C13 C12 C11 O1 -178.5(6) . .
C13 C12 C11 C10 3.0(9) . .
C48 N6 C44 C43 176.6(5) . .
C48 N6 C44 C45 -2.0(9) . .
C46 C45 C40 N5 2.8(9) . .
C46 C45 C40 C41 -178.7(6) . .
C44 N6 C48 C47 1.9(9) . .
C44 C45 C40 N5 178.9(5) . .
C44 C45 C40 C41 -2.6(9) . .
C25 C26 C27 O2 -178.9(5) . .
C25 C26 C27 C28 4.8(9) . .
C54 C49 C50 C51 -0.5(11) . .
C26 C25 C24 N3 176.1(6) . .
C26 C25 C24 C29 -5.9(9) . .
C12 C13 C14 C15 2.1(10) . .
C12 C13 C8 N1 172.2(6) . .
C12 C13 C8 C9 -3.0(10) . .
C12 N2 C16 C15 0.3(10) . .
C12 C11 C10 C9 -3.8(9) . .
C57 C56 C55 O5 -1.9(11) . .
C57 C56 C55 C54 -176.1(6) . .
C60 C61 C62 C63 3.2(14) . .
C60 C59 C64 C63 2.3(12) . .
C60 C59 C64 C65 -179.2(7) . .
N2 C12 C11 O1 0.6(9) . .
N2 C12 C11 C10 -178.0(5) . .
C42 C41 C40 N5 178.8(6) . .
C42 C41 C40 C45 0.4(9) . .
C43 C44 C45 C46 -178.6(5) . .
C43 C44 C45 C40 5.1(9) . .
C43 C42 C41 C40 -0.7(10) . .
C47 C46 C45 C44 2.3(9) . .
C47 C46 C45 C40 178.4(6) . .
C29 C28 C27 O2 -177.8(5) . .
C29 C28 C27 C26 -1.2(9) . .
C29 C30 C31 C32 4.0(10) . .
C45 C46 C47 C48 -2.4(9) . .
C45 C44 C43 O3 174.8(5) . .
C45 C44 C43 C42 -5.3(9) . .
C51 C52 C53 C54 -0.4(11) . .
C41 C42 C43 O3 -177.0(6) . .
C41 C42 C43 C44 3.0(9) . .
C27 C28 C29 C24 -5.8(9) . .
C27 C28 C29 C30 175.9(5) . .
C23 N3 C24 C25 -30.8(9) . .
C23 N3 C24 C29 151.1(6) . .
C24 N3 C23 C22 -179.6(5) . .
C24 C25 C26 C27 -1.3(9) . .
C24 C29 C30 C31 -178.8(6) . .
C49 C54 C55 O5 -31.3(8) . .
C49 C54 C55 C56 143.3(6) . .
C49 C54 C53 C52 -0.4(10) . .
C30 C29 C24 N3 5.7(9) . .
C30 C29 C24 C25 -172.5(6) . .
C32 N4 C28 C29 3.1(9) . .
C32 N4 C28 C27 -175.9(5) . .
C18 C17 C22 C23 -177.2(7) . .
C18 C17 C22 C21 1.3(11) . .
C18 C19 C20 C21 -1.1(12) . .
C63 C64 C65 O8 -168.1(7) . .
C63 C64 C65 C66 13.1(11) . .
C11 C12 N2 Tb3 -1.0(7) . 2_656
C11 C12 N2 C16 177.5(6) . .
C11 C10 C9 C8 1.3(11) . .
C17 C18 C19 C20 1.5(12) . .
C34 C33 C38 C37 -2.8(11) . .
C34 C33 C38 C39 174.9(6) . .
C52 C51 C50 C49 -0.3(12) . .
C67 C66 C65 O8 1.3(12) . .
C67 C66 C65 C64 -180.0(7) . .
C40 N5 C39 C38 -179.2(6) . .
C37 C36 C35 C34 1.1(12) . .
C58 C57 C56 C55 171.6(7) . .
C33 C34 C35 C36 -2.5(11) . .
C61 C60 C59 C64 -0.3(14) . .
C39 N5 C40 C45 -146.3(6) . .
C39 N5 C40 C41 35.3(9) . .
C55 C54 C49 C50 179.2(6) . .
C55 C54 C53 C52 -178.7(6) . .
C16 C15 C14 C13 -5.0(11) . .
C59 C60 C61 C62 -2.5(14) . .
C59 C64 C65 O8 13.4(10) . .
C59 C64 C65 C66 -165.5(7) . .
C22 C21 C20 C19 0.7(10) . .
C53 C54 C49 C50 0.8(10) . .
C53 C54 C55 O5 147.0(6) . .
C53 C54 C55 C56 -38.4(9) . .
C10 C9 C8 C13 2.3(11) . .
C10 C9 C8 N1 -172.5(7) . .
C14 C13 C12 N2 2.4(9) . .
C14 C13 C12 C11 -178.6(6) . .
C14 C13 C8 N1 -8.9(10) . .
C14 C13 C8 C9 175.9(7) . .
C14 C15 C16 N2 4.0(12) . .
C50 C51 C52 C53 0.8(12) . .
C38 C37 C36 C35 -0.5(12) . .
C36 C37 C38 C33 1.3(11) . .
C36 C37 C38 C39 -176.4(7) . .
C68 C67 C66 C65 -175.9(8) . .
C19 C18 C17 C22 -1.6(12) . .
C64 C63 C62 C61 -1.1(14) . .
C35 C34 C33 C38 3.4(11) . .
C8 C13 C12 N2 -178.7(6) . .
C8 C13 C12 C11 0.3(10) . .
C8 C13 C14 C15 -176.7(7) . .
C8 N1 C7 C6 175.9(7) . .
C6 C1 C2 C3 -0.9(13) . .
C62 C63 C64 C59 -1.6(13) . .
C62 C63 C64 C65 179.9(8) . .
C1 C6 C7 N1 -9.6(13) . .
C1 C6 C5 C4 2.3(14) . .
C4 C3 C2 C1 2.6(15) . .
C3 C4 C5 C6 -0.7(15) . .
C7 N1 C8 C13 162.9(7) . .
C7 N1 C8 C9 -22.1(12) . .
C7 C6 C1 C2 -179.8(8) . .
C7 C6 C5 C4 -179.4(9) . .
C20 C21 C22 C23 177.6(6) . .
C20 C21 C22 C17 -0.8(10) . .
C5 C6 C1 C2 -1.5(13) . .
C5 C6 C7 N1 172.1(8) . .
C5 C4 C3 C2 -1.8(15) . .

loop_
_platon_squeeze_void_nr
_platon_squeeze_void_average_x
_platon_squeeze_void_average_y
_platon_squeeze_void_average_z
_platon_squeeze_void_volume
_platon_squeeze_void_count_electrons
_platon_squeeze_void_content
1 0.338 0.455 0.931 109 28 ' '
2 0.661 0.545 0.069 109 28 ' '
